data_7009068
loop_
_publ_author_name
'Verani, Cl\'audio Nazari'
'Rentschler, Eva'
'Weyherm\"uller, Thomas'
'Bill, Eckhard'
'Chaudhuri, Phalguni'

_publ_section_title
;
 Exchange coupling in a bis(heterodinuclear) [CuIINiII]2 and a linear
 heterotrinuclear complex CoIIICuIINiII. Synthesis, structures and
 properties
;
_journal_issue 3
_journal_name_full 'Journal of the Chemical Society, Dalton Transactions'
_journal_page_first 251
_journal_paper_doi 10.1039/a908426f
_journal_year 2000
_chemical_formula_structural '[C42 H42 Cu2 N14 Ni2], 2 CH3OH'
_chemical_formula_sum 'C44 H50 Cu2 N14 Ni2 O10'
_chemical_formula_weight 1179.48
_chemical_name_systematic
; 
 ? 
;
_space_group_IT_number 14
_symmetry_cell_setting monoclinic
_symmetry_space_group_name_Hall '-P 2yn'
_symmetry_space_group_name_H-M 'P 1 21/n 1'
_atom_sites_solution_hydrogens geom
_atom_sites_solution_primary direct
_atom_sites_solution_secondary difmap
_audit_creation_method SHELXL
_cell_angle_alpha 90.00
_cell_angle_beta 100.18(3)
_cell_angle_gamma 90.00
_cell_formula_units_Z 2
_cell_length_a 8.726(1)
_cell_length_b 15.024(3)
_cell_length_c 17.649(3)
_cell_measurement_reflns_used 8192
_cell_measurement_temperature 100(2)
_cell_volume 2277.3(7)
_computing_structure_refinement 'SHELXL-93 (Sheldrick, 1993)'
_computing_structure_solution 'SHELXS-86 (Sheldrick, 1990)'
_diffrn_ambient_temperature 100(2)
_diffrn_measurement_device 'Siemens SMART CCD Detector'
_diffrn_measurement_method '\w-scans, 0.3 deg./frame'
_diffrn_radiation_monochromator graphite
_diffrn_radiation_source 'fine-focus sealed tube'
_diffrn_radiation_type MoK\a
_diffrn_radiation_wavelength 0.71073
_diffrn_reflns_av_R_equivalents 0.0204
_diffrn_reflns_av_sigmaI/netI 0.0252
_diffrn_reflns_limit_h_max 12
_diffrn_reflns_limit_h_min -13
_diffrn_reflns_limit_k_max 23
_diffrn_reflns_limit_k_min -19
_diffrn_reflns_limit_l_max 27
_diffrn_reflns_limit_l_min -19
_diffrn_reflns_number 24243
_diffrn_reflns_theta_max 32.50
_diffrn_reflns_theta_min 1.79
_exptl_absorpt_coefficient_mu 1.812
_exptl_absorpt_correction_T_max 0.634
_exptl_absorpt_correction_T_min 0.411
_exptl_absorpt_correction_type 'SADABS, G. Sheldrick 1994'
_exptl_crystal_colour 'almost black'
_exptl_crystal_density_diffrn 1.720
_exptl_crystal_description 'non-transparent block'
_exptl_crystal_F_000 1212
_exptl_crystal_size_max 0.53
_exptl_crystal_size_mid 0.46
_exptl_crystal_size_min 0.35
_refine_diff_density_max 0.602
_refine_diff_density_min -0.500
_refine_diff_density_rms 0.075
_refine_ls_extinction_coef 0.0049(2)
_refine_ls_extinction_expression Fc^*^=kFc[1+0.001xFc^2^\l^3^/sin(2\q)]^-1/4^
_refine_ls_extinction_method SHELXL
_refine_ls_goodness_of_fit_all 1.034
_refine_ls_goodness_of_fit_obs 1.057
_refine_ls_matrix_type full
_refine_ls_number_parameters 335
_refine_ls_number_reflns 7669
_refine_ls_number_restraints 0
_refine_ls_restrained_S_all 1.044
_refine_ls_restrained_S_obs 1.057
_refine_ls_R_factor_all 0.0357
_refine_ls_R_factor_obs 0.0275
_refine_ls_shift/esd_max -0.002
_refine_ls_shift/esd_mean 0.000
_refine_ls_structure_factor_coef Fsqd
_refine_ls_weighting_details 'w=1/[\s^2^(Fo^2^)+(0.0308P)^2^+1.4429P] where P=(Fo^2^+2Fc^2^)/3'
_refine_ls_weighting_scheme calc
_refine_ls_wR_factor_all 0.0698
_refine_ls_wR_factor_obs 0.0657
_reflns_number_observed 6836
_reflns_number_total 7860
_reflns_observed_criterion >2sigma(I)
_cod_data_source_file a908426f.txt
_cod_data_source_block 2
_cod_depositor_comments
;
The following automatic conversions were performed:
'_symmetry_cell_setting' value 'Monoclinic' changed to 'monoclinic'
according to '/home/saulius/struct/CIF-dictionaries/cif_core.dic'
dictionary named 'cif_core.dic' version 2.4.1 from 2010-06-29.

Automatic conversion script
Id: cif_fix_enum 1527 2010-12-29 10:47:43Z saulius 

The following automatic conversions were performed:

'_refine_ls_weighting_scheme' value 'calc
w=1/[\s^2^(Fo^2^)+(0.0308P)^2^+1.4429P] where P=(Fo^2^+2Fc^2^)/3' was
changed to 'calc'. New tag '_refine_ls_weighting_details' was
created. The value of the new tag was set to
'w=1/[\s^2^(Fo^2^)+(0.0308P)^2^+1.4429P] where P=(Fo^2^+2Fc^2^)/3'.

Automatic conversion script
Id: cif_fix_values 3143 2015-03-26 13:38:13Z robertas 
;
_cod_original_sg_symbol_H-M P2(1)/n
_cod_database_code 7009068

loop_
_symmetry_equiv_pos_as_xyz
'x, y, z'
'-x+1/2, y+1/2, -z+1/2'
'-x, -y, -z'
'x-1/2, -y-1/2, z-1/2'

loop_
_atom_site_aniso_label
_atom_site_aniso_U_11
_atom_site_aniso_U_22
_atom_site_aniso_U_33
_atom_site_aniso_U_23
_atom_site_aniso_U_13
_atom_site_aniso_U_12
Cu 0.00832(7) 0.01065(7) 0.01306(8) 0.00109(5) 0.00012(5) -0.00037(5)
Ni 0.00925(8) 0.01270(8) 0.01186(8) 0.00241(6) 0.00028(5) 0.00049(5)
O1 0.0106(4) 0.0144(4) 0.0282(6) 0.0003(4) -0.0037(4) 0.0025(3)
O2 0.0114(4) 0.0150(4) 0.0124(4) 0.0028(3) -0.0006(3) 0.0017(3)
O3 0.0101(4) 0.0114(4) 0.0156(4) 0.0028(3) 0.0013(3) -0.0005(3)
O4 0.0096(4) 0.0122(4) 0.0142(4) 0.0012(3) 0.0004(3) -0.0011(3)
N1 0.0098(5) 0.0135(5) 0.0150(5) 0.0002(4) 0.0010(4) 0.0010(4)
N2 0.0112(5) 0.0185(5) 0.0122(5) 0.0020(4) 0.0007(4) 0.0016(4)
N3 0.0143(5) 0.0157(5) 0.0140(5) 0.0036(4) 0.0026(4) 0.0027(4)
N4 0.0098(5) 0.0146(5) 0.0107(5) 0.0016(4) 0.0010(4) 0.0008(4)
N5 0.0176(6) 0.0286(6) 0.0141(5) 0.0028(5) 0.0019(4) 0.0033(5)
N6 0.0178(6) 0.0219(6) 0.0127(5) -0.0012(4) 0.0043(4) -0.0021(4)
N7 0.0178(6) 0.0289(7) 0.0225(6) -0.0010(5) 0.0055(5) 0.0032(5)
C1 0.0145(6) 0.0124(5) 0.0139(6) -0.0004(4) 0.0021(4) 0.0001(4)
C2 0.0121(5) 0.0120(5) 0.0136(6) -0.0015(4) 0.0019(4) -0.0010(4)
C3 0.0112(5) 0.0137(5) 0.0109(5) -0.0013(4) 0.0019(4) -0.0010(4)
C4 0.0120(6) 0.0158(6) 0.0139(6) -0.0014(5) 0.0010(4) -0.0014(4)
C5 0.0115(6) 0.0191(6) 0.0205(6) -0.0030(5) 0.0005(5) -0.0031(5)
C6 0.0152(6) 0.0156(6) 0.0221(7) -0.0037(5) 0.0022(5) -0.0044(5)
C7 0.0155(6) 0.0127(5) 0.0194(6) -0.0018(5) 0.0022(5) -0.0017(4)
C8 0.0171(7) 0.0176(6) 0.0441(10) -0.0030(6) 0.0019(6) -0.0067(5)
C9 0.0108(6) 0.0197(6) 0.0146(6) -0.0013(5) 0.0004(4) 0.0001(4)
C10 0.0115(6) 0.0217(6) 0.0215(7) 0.0052(5) -0.0004(5) 0.0030(5)
C11 0.0157(6) 0.0228(7) 0.0163(6) 0.0060(5) 0.0012(5) 0.0045(5)
C12 0.0152(6) 0.0179(6) 0.0223(7) 0.0057(5) 0.0029(5) 0.0053(5)
C13 0.0178(6) 0.0142(6) 0.0167(6) 0.0049(5) 0.0037(5) 0.0017(4)
C14 0.0157(6) 0.0133(5) 0.0139(6) 0.0015(4) 0.0027(4) -0.0004(4)
C15 0.0131(6) 0.0126(5) 0.0108(5) -0.0008(4) 0.0042(4) -0.0010(4)
C16 0.0123(6) 0.0125(5) 0.0125(5) -0.0009(4) 0.0037(4) -0.0011(4)
C17 0.0137(6) 0.0166(6) 0.0154(6) -0.0003(5) 0.0039(5) -0.0038(4)
C18 0.0193(6) 0.0138(6) 0.0159(6) 0.0001(5) 0.0055(5) -0.0046(5)
C19 0.0212(7) 0.0135(6) 0.0164(6) 0.0023(5) 0.0047(5) -0.0021(5)
C20 0.0252(8) 0.0179(6) 0.0272(8) 0.0006(6) 0.0060(6) -0.0089(5)
C21 0.0097(5) 0.0149(5) 0.0134(5) -0.0014(4) 0.0029(4) -0.0010(4)
O30 0.0260(7) 0.0418(8) 0.0387(8) -0.0156(6) -0.0077(5) 0.0035(5)
C30 0.0357(10) 0.0271(8) 0.0389(10) -0.0116(7) -0.0039(8) 0.0016(7)

loop_
_atom_site_label
_atom_site_type_symbol
_atom_site_fract_x
_atom_site_fract_y
_atom_site_fract_z
_atom_site_U_iso_or_equiv
_atom_site_thermal_displace_type
_atom_site_occupancy
_atom_site_calc_flag
_atom_site_refinement_flags
_atom_site_disorder_group
Cu Cu 0.96181(2) 0.562988(10) 0.073320(9) 0.01089(4) Uani 1 d . .
Ni Ni 1.24483(2) 0.452142(11) 0.149888(10) 0.01146(4) Uani 1 d . .
O1 O 0.79354(12) 0.72329(7) 0.01872(7) 0.0186(2) Uani 1 d . .
H1 H 0.7485(25) 0.6762(15) -0.0029(12) 0.028 Uiso 1 d . .
O2 O 1.31525(11) 0.41953(6) 0.04058(5) 0.0133(2) Uani 1 d . .
O3 O 1.01821(11) 0.43893(6) 0.09788(6) 0.0125(2) Uani 1 d . .
O4 O 1.18278(11) 0.57846(6) 0.11530(5) 0.0122(2) Uani 1 d . .
N1 N 0.93835(13) 0.68993(7) 0.05113(7) 0.0129(2) Uani 1 d . .
N2 N 1.46219(13) 0.49006(8) 0.19392(6) 0.0141(2) Uani 1 d . .
N3 N 1.25852(13) 0.32321(8) 0.17932(7) 0.0147(2) Uani 1 d . .
N4 N 0.76117(13) 0.52556(7) 0.01659(6) 0.0118(2) Uani 1 d . .
N5 N 1.16028(15) 0.49038(9) 0.25603(7) 0.0202(2) Uani 1 d . .
N6 N 1.04125(14) 0.53061(9) 0.23827(7) 0.0173(2) Uani 1 d . .
N7 N 0.9244(2) 0.56932(9) 0.21733(8) 0.0228(3) Uani 1 d . .
C1 C 1.0442(2) 0.75015(9) 0.06510(8) 0.0137(2) Uani 1 d . .
H1 H 1.0134(2) 0.80972(9) 0.05237(8) 0.016 Uiso 1 calc R .
C2 C 1.20631(15) 0.73553(8) 0.09848(7) 0.0126(2) Uani 1 d . .
C3 C 1.26974(15) 0.65130(9) 0.12297(7) 0.0119(2) Uani 1 d . .
C4 C 1.4315(2) 0.64741(9) 0.15367(8) 0.0141(2) Uani 1 d . .
C5 C 1.5233(2) 0.72451(10) 0.15406(8) 0.0173(3) Uani 1 d . .
H5 H 1.6319(2) 0.72029(10) 0.17313(8) 0.021 Uiso 1 calc R .
C6 C 1.4622(2) 0.80637(9) 0.12782(9) 0.0178(3) Uani 1 d . .
C7 C 1.3029(2) 0.81082(9) 0.10209(8) 0.0160(2) Uani 1 d . .
H7 H 1.2573(2) 0.86676(9) 0.08632(8) 0.019 Uiso 1 calc R .
C8 C 1.5652(2) 0.88705(10) 0.12785(11) 0.0267(3) Uani 1 d . .
H8A H 1.6571(8) 0.8712(3) 0.1059(8) 0.040 Uiso 1 calc R .
H8B H 1.5980(14) 0.9081(6) 0.18079(14) 0.040 Uiso 1 calc R .
H8C H 1.5072(6) 0.9343(3) 0.0969(7) 0.040 Uiso 1 calc R .
C9 C 1.5154(2) 0.56895(9) 0.18762(8) 0.0152(2) Uani 1 d . .
H9 H 1.6228(2) 0.57725(9) 0.20759(8) 0.018 Uiso 1 calc R .
C10 C 1.5777(2) 0.42587(10) 0.23400(9) 0.0186(3) Uani 1 d . .
H10A H 1.6514(2) 0.45791(10) 0.27384(9) 0.022 Uiso 1 calc R .
H10B H 1.6379(2) 0.40083(10) 0.19645(9) 0.022 Uiso 1 calc R .
C11 C 1.5040(2) 0.34995(10) 0.27186(8) 0.0185(3) Uani 1 d . .
H11A H 1.4351(2) 0.37534(10) 0.30525(8) 0.022 Uiso 1 calc R .
H11B H 1.5874(2) 0.31631(10) 0.30522(8) 0.022 Uiso 1 calc R .
C12 C 1.4099(2) 0.28561(10) 0.21523(9) 0.0185(3) Uani 1 d . .
H12A H 1.4703(2) 0.27037(10) 0.17453(9) 0.022 Uiso 1 calc R .
H12B H 1.3922(2) 0.23002(10) 0.24256(9) 0.022 Uiso 1 calc R .
C13 C 1.1416(2) 0.27035(9) 0.17172(8) 0.0162(2) Uani 1 d . .
H13 H 1.1622(2) 0.21220(9) 0.19214(8) 0.019 Uiso 1 calc R .
C14 C 0.9810(2) 0.28810(9) 0.13573(8) 0.0143(2) Uani 1 d . .
C15 C 0.92378(15) 0.37002(8) 0.10146(7) 0.0119(2) Uani 1 d . .
C16 C 0.76442(15) 0.37428(8) 0.06743(7) 0.0122(2) Uani 1 d . .
C17 C 0.6693(2) 0.29850(9) 0.06609(8) 0.0151(2) Uani 1 d . .
H17 H 0.5629(2) 0.30278(9) 0.04252(8) 0.018 Uiso 1 calc R .
C18 C 0.7248(2) 0.21780(9) 0.09785(8) 0.0161(2) Uani 1 d . .
C19 C 0.8805(2) 0.21446(9) 0.13276(8) 0.0169(2) Uani 1 d . .
H19 H 0.9208(2) 0.16012(9) 0.15560(8) 0.020 Uiso 1 calc R .
C20 C 0.6230(2) 0.13586(10) 0.09273(10) 0.0233(3) Uani 1 d . .
H20A H 0.6065(13) 0.1192(5) 0.14438(13) 0.035 Uiso 1 calc R .
H20B H 0.6741(7) 0.0867(3) 0.0704(7) 0.035 Uiso 1 calc R .
H20C H 0.5224(6) 0.1485(3) 0.0601(6) 0.035 Uiso 1 calc R .
C21 C 0.69412(15) 0.44999(9) 0.02326(8) 0.0126(2) Uani 1 d . .
H21 H 0.58990(15) 0.44339(9) -0.00298(8) 0.015 Uiso 1 calc R .
O30 O 1.3951(2) 0.51787(10) 0.38787(9) 0.0372(3) Uani 1 d . .
H30 H 1.3329(33) 0.5160(19) 0.3489(17) 0.056 Uiso 1 d . .
C30 C 1.3219(2) 0.55815(12) 0.44415(12) 0.0352(4) Uani 1 d . .
H30A H 1.2184(8) 0.5320(8) 0.4422(6) 0.053 Uiso 1 calc R .
H30B H 1.3116(17) 0.6222(2) 0.4342(6) 0.053 Uiso 1 calc R .
H30C H 1.3847(10) 0.5482(9) 0.49523(15) 0.053 Uiso 1 calc R .

loop_
_atom_type_symbol
_atom_type_description
_atom_type_scat_dispersion_real
_atom_type_scat_dispersion_imag
_atom_type_scat_source
C C 0.0033 0.0016 'International Tables Vol C Tables 4.2.6.8 and 6.1.1.4'
H H 0.0000 0.0000 'International Tables Vol C Tables 4.2.6.8 and 6.1.1.4'
N N 0.0061 0.0033 'International Tables Vol C Tables 4.2.6.8 and 6.1.1.4'
O O 0.0106 0.0060 'International Tables Vol C Tables 4.2.6.8 and 6.1.1.4'
Ni Ni 0.3393 1.1124 'International Tables Vol C Tables 4.2.6.8 and 6.1.1.4'
Cu Cu 0.3201 1.2651 'International Tables Vol C Tables 4.2.6.8 and 6.1.1.4'

loop_
_geom_angle_atom_site_label_1
_geom_angle_atom_site_label_2
_geom_angle_atom_site_label_3
_geom_angle
_geom_angle_site_symmetry_1
_geom_angle_site_symmetry_3
_geom_angle_publ_flag
N4 Cu N1 97.28(5) . . ?
N4 Cu O4 166.03(4) . . ?
N1 Cu O4 91.22(4) . . ?
N4 Cu O3 90.40(4) . . ?
N1 Cu O3 171.60(4) . . ?
O4 Cu O3 80.59(4) . . ?
N2 Ni N3 99.53(5) . . ?
N2 Ni O4 91.98(4) . . ?
N3 Ni O4 168.18(4) . . ?
N2 Ni O3 168.67(4) . . ?
N3 Ni O3 91.79(4) . . ?
O4 Ni O3 76.72(4) . . ?
N2 Ni O2 90.67(5) . . ?
N3 Ni O2 89.94(4) . . ?
O4 Ni O2 92.62(4) . . ?
O3 Ni O2 88.99(4) . . ?
N2 Ni N5 91.85(5) . . ?
N3 Ni N5 92.59(5) . . ?
O4 Ni N5 84.31(4) . . ?
O3 Ni N5 87.95(5) . . ?
O2 Ni N5 176.09(4) . . ?
N4 O2 Ni 109.68(7) 3_765 . ?
C15 O3 Cu 128.14(8) . . ?
C15 O3 Ni 127.87(8) . . ?
Cu O3 Ni 101.14(4) . . ?
C3 O4 Cu 130.25(8) . . ?
C3 O4 Ni 128.44(8) . . ?
Cu O4 Ni 101.25(4) . . ?
C1 N1 O1 113.38(11) . . ?
C1 N1 Cu 127.11(9) . . ?
O1 N1 Cu 119.49(8) . . ?
C9 N2 C10 114.60(12) . . ?
C9 N2 Ni 124.12(9) . . ?
C10 N2 Ni 121.22(9) . . ?
C13 N3 C12 116.38(12) . . ?
C13 N3 Ni 124.21(10) . . ?
C12 N3 Ni 119.36(9) . . ?
C21 N4 O2 115.07(11) . 3_765 ?
C21 N4 Cu 126.12(9) . . ?
O2 N4 Cu 118.64(8) 3_765 . ?
N6 N5 Ni 108.33(10) . . ?
N7 N6 N5 176.93(15) . . ?
N1 C1 C2 126.01(12) . . ?
C7 C2 C3 120.40(12) . . ?
C7 C2 C1 115.51(12) . . ?
C3 C2 C1 124.02(12) . . ?
O4 C3 C2 121.36(11) . . ?
O4 C3 C4 121.16(11) . . ?
C2 C3 C4 117.45(12) . . ?
C5 C4 C3 119.61(12) . . ?
C5 C4 C9 114.78(12) . . ?
C3 C4 C9 125.60(12) . . ?
C6 C5 C4 122.90(13) . . ?
C7 C6 C5 117.15(13) . . ?
C7 C6 C8 121.61(13) . . ?
C5 C6 C8 121.24(13) . . ?
C6 C7 C2 122.33(13) . . ?
N2 C9 C4 128.19(12) . . ?
N2 C10 C11 113.17(11) . . ?
C10 C11 C12 114.13(12) . . ?
N3 C12 C11 112.20(12) . . ?
N3 C13 C14 128.23(12) . . ?
C19 C14 C15 119.67(12) . . ?
C19 C14 C13 114.66(12) . . ?
C15 C14 C13 125.60(12) . . ?
O3 C15 C16 120.96(11) . . ?
O3 C15 C14 121.28(12) . . ?
C16 C15 C14 117.67(12) . . ?
C17 C16 C15 120.21(12) . . ?
C17 C16 C21 115.65(12) . . ?
C15 C16 C21 123.60(12) . . ?
C18 C17 C16 122.54(13) . . ?
C17 C18 C19 117.06(12) . . ?
C17 C18 C20 121.90(13) . . ?
C19 C18 C20 121.01(13) . . ?
C18 C19 C14 122.83(13) . . ?
N4 C21 C16 125.60(12) . . ?

loop_
_geom_bond_atom_site_label_1
_geom_bond_atom_site_label_2
_geom_bond_distance
_geom_bond_site_symmetry_2
_geom_bond_publ_flag
Cu N4 1.9402(12) . ?
Cu N1 1.9504(12) . ?
Cu O4 1.9534(10) . ?
Cu O3 1.9566(10) . ?
Ni N2 2.0012(12) . ?
Ni N3 2.0036(12) . ?
Ni O4 2.0373(10) . ?
Ni O3 2.0374(11) . ?
Ni O2 2.1814(11) . ?
Ni N5 2.2072(13) . ?
O1 N1 1.3856(15) . ?
O2 N4 1.3803(14) 3_765 ?
O3 C15 1.332(2) . ?
O4 C3 1.325(2) . ?
N1 C1 1.286(2) . ?
N2 C9 1.285(2) . ?
N2 C10 1.481(2) . ?
N3 C13 1.281(2) . ?
N3 C12 1.473(2) . ?
N4 C21 1.292(2) . ?
N4 O2 1.3803(14) 3_765 ?
N5 N6 1.195(2) . ?
N6 N7 1.175(2) . ?
C1 C2 1.449(2) . ?
C2 C7 1.405(2) . ?
C2 C3 1.418(2) . ?
C3 C4 1.421(2) . ?
C4 C5 1.408(2) . ?
C4 C9 1.459(2) . ?
C5 C6 1.387(2) . ?
C6 C7 1.386(2) . ?
C6 C8 1.509(2) . ?
C10 C11 1.521(2) . ?
C11 C12 1.523(2) . ?
C13 C14 1.457(2) . ?
C14 C19 1.407(2) . ?
C14 C15 1.422(2) . ?
C15 C16 1.415(2) . ?
C16 C17 1.407(2) . ?
C16 C21 1.452(2) . ?
C17 C18 1.387(2) . ?
C18 C19 1.391(2) . ?
C18 C20 1.511(2) . ?
O30 C30 1.409(2) . ?
